data_4030346
loop_
_publ_author_name
'Desmarteau, D. D.'
'Pennington, W. T.'
'Sung, K.-S.'
'Zhu, S.-Z.'
'Scott, R.'

_publ_section_title
;
 Novel layered structures in metal salts of bis(sulfonyl) methanes
;
_journal_name_full 'European Journal of Solid State and Inorganic Chemistry'
_journal_page_first 905
_journal_page_last 917
_journal_volume 28
_journal_year 1991
_chemical_formula_sum 'C3 H F6 K O4 S2'
_chemical_formula_weight 318.28
_space_group_IT_number 15
_symmetry_cell_setting monoclinic
_symmetry_Int_Tables_number 15
_symmetry_space_group_name_Hall '-C 2yc'
_symmetry_space_group_name_H-M 'C 1 2/c 1'
_cell_angle_alpha 90
_cell_angle_beta 119.61(4)
_cell_angle_gamma 90
_cell_formula_units_Z 8
_cell_length_a 25.66(2)
_cell_length_b 5.204(5)
_cell_length_c 16.395(8)
_cell_volume 1903(3)
_diffrn_ambient_temperature 294
_diffrn_radiation_probe x-ray
_diffrn_radiation_type MoK\a
_diffrn_radiation_wavelength 0.71069
_exptl_absorpt_coefficient_mu 1.088
_exptl_crystal_density_diffrn 2.222
_exptl_crystal_F_000 1248
_refine_ls_number_reflns 1108
_refine_ls_R_factor_gt 0.0620
_refine_ls_wR_factor_gt 0.0816
_cod_data_source_file EJSSIC-1991-28-905-917-1.cif
_cod_data_source_block 1
_cod_original_cell_volume 1903(2)
_cod_original_sg_symbol_H-M 'C 2/c'
_cod_database_code 4030346

loop_
_symmetry_equiv_pos_site_id
_symmetry_equiv_pos_as_xyz
1 x,y,z
2 -x,y,1/2-z
3 -x,-y,-z
4 x,-y,1/2+z
5 1/2+x,1/2+y,z
6 1/2-x,1/2+y,1/2-z
7 1/2-x,1/2-y,-z
8 1/2+x,1/2-y,1/2+z

loop_
_atom_site_label
_atom_site_type_symbol
_atom_site_thermal_displace_type
_atom_site_fract_x
_atom_site_fract_y
_atom_site_fract_z
_atom_site_occupancy
_atom_site_U_iso_or_equiv
K1 K Uiso 0.46750(10) 0.0022(2) 0.10540(10) 1.000 0.0440(10)
S1 S Uiso 0.59180(10) 0.4210(3) 0.09610(10) 1.000 0.0360(10)
S2 S Uiso 0.59370(10) 0.4616(3) 0.27830(10) 1.000 0.0360(10)
F1 F Uiso 0.7038(2) 0.4890(10) 0.1439(4) 1.000 0.094(3)
F2 F Uiso 0.6854(2) 0.1210(10) 0.1847(3) 1.000 0.081(2)
F3 F Uiso 0.6599(2) 0.1990(9) 0.0417(3) 1.000 0.070(2)
F4 F Uiso 0.6948(3) 0.2170(10) 0.3479(3) 1.000 0.138(4)
F5 F Uiso 0.7012(3) 0.596(2) 0.3998(4) 1.000 0.134(3)
F6 F Uiso 0.6664(2) 0.2990(10) 0.4464(3) 1.000 0.092(2)
O1 O Uiso 0.5760(2) 0.5945(9) 0.0196(3) 1.000 0.058(2)
O2 O Uiso 0.5593(2) 0.1861(8) 0.0781(3) 1.000 0.049(2)
O3 O Uiso 0.5745(2) 0.6550(9) 0.3187(3) 1.000 0.061(2)
O4 O Uiso 0.5655(2) 0.2161(8) 0.2593(3) 1.000 0.055(2)
C1 C Uiso 0.5977(3) 0.5800(10) 0.1872(4) 1.000 0.039(3)
C2 C Uiso 0.6649(3) 0.3040(10) 0.1193(4) 1.000 0.052(3)
C3 C Uiso 0.6685(3) 0.390(2) 0.3731(5) 1.000 0.064(3)
H1 H Uiso 0.610(3) 0.750(10) 0.195(5) 1.000 0.06(2)

loop_
_atom_type_symbol
_atom_type_description
_atom_type_scat_dispersion_real
_atom_type_scat_dispersion_imag
_atom_type_scat_source
C C 0.0033 0.0016 ' International Tables Vol C Tables 4.2.6.8 and 6.1.1.4'
H H 0.0000 0.0000 ' International Tables Vol C Tables 4.2.6.8 and 6.1.1.4'
F F 0.0171 0.0103 ' International Tables Vol C Tables 4.2.6.8 and 6.1.1.4'
K K 0.2009 0.2494 ' International Tables Vol C Tables 4.2.6.8 and 6.1.1.4'
O O 0.0106 0.0060 ' International Tables Vol C Tables 4.2.6.8 and 6.1.1.4'
S S 0.1246 0.1234 ' International Tables Vol C Tables 4.2.6.8 and 6.1.1.4'

loop_
_geom_angle_atom_site_label_1
_geom_angle_atom_site_label_2
_geom_angle_atom_site_label_3
_geom_angle
_geom_angle_site_symmetry_1
_geom_angle_site_symmetry_3
_geom_angle_publ_flag
O2 K1 O4 63.08(15) . . yes
O2 K1 O3 150.24(17) . 2_645 yes
O2 K1 O4 124.88(14) . 2_655 yes
O2 K1 O2 74.63(15) . 3_655 yes
O1 K1 O2 71.44(16) 3_665 . yes
O3 K1 O4 103.80(15) 2_645 . yes
O4 K1 O4 68.43(16) . 2_655 yes
O2 K1 O4 136.33(19) 3_655 . yes
O1 K1 O4 102.91(14) 3_665 . yes
O3 K1 O4 65.09(15) 2_645 2_655 yes
O2 K1 O3 107.89(14) 3_655 2_645 yes
O1 K1 O3 138.15(19) 3_665 2_645 yes
O2 K1 O4 153.56(18) 3_655 2_655 yes
O1 K1 O4 96.34(15) 3_665 2_655 yes
O1 K1 O2 71.64(14) 3_665 3_655 yes
O1 S1 O2 118.4(3) . . yes
O1 S1 C1 109.7(3) . . yes
O1 S1 C2 102.1(3) . . yes
O2 S1 C1 113.6(3) . . yes
O2 S1 C2 101.1(3) . . yes
C1 S1 C2 110.7(3) . . yes
O3 S2 O4 118.8(4) . . yes
O3 S2 C1 110.2(3) . . yes
O3 S2 C3 102.1(4) . . yes
O4 S2 C1 112.7(3) . . yes
O4 S2 C3 102.2(4) . . yes
C1 S2 C3 109.7(4) . . yes
K1 O1 S1 165.3(3) 3_665 . yes
K1 O2 S1 135.9(3) . . yes
K1 O2 K1 105.38(17) . 3_655 yes
K1 O2 S1 108.6(3) 3_655 . yes
K1 O3 S2 176.4(3) 2_665 . yes
K1 O4 S2 134.0(3) . . yes
K1 O4 K1 93.70(17) . 2_655 yes
K1 O4 S2 118.5(3) 2_655 . yes
S1 C1 S2 127.5(3) . . yes
S1 C2 F1 111.7(4) . . yes
S1 C2 F2 111.3(5) . . yes
S1 C2 F3 109.5(5) . . yes
F1 C2 F2 110.0(6) . . yes
F1 C2 F3 107.3(6) . . yes
F2 C2 F3 106.8(5) . . yes
S2 C3 F4 111.3(5) . . yes
S2 C3 F5 110.7(7) . . yes
S2 C3 F6 110.7(6) . . yes
F4 C3 F5 109.1(8) . . yes
F4 C3 F6 107.5(8) . . yes
F5 C3 F6 107.5(6) . . yes
S1 C1 H1 119(5) . . no
S2 C1 H1 113(5) . . no

loop_
_geom_bond_atom_site_label_1
_geom_bond_atom_site_label_2
_geom_bond_distance
_geom_bond_site_symmetry_2
_geom_bond_publ_flag
K1 O2 2.776(7) . yes
K1 O4 2.768(6) . yes
K1 O3 2.702(6) 2_645 yes
K1 O4 2.955(6) 2_655 yes
K1 O2 2.905(5) 3_655 yes
K1 O1 2.755(5) 3_665 yes
S1 O1 1.432(5) . yes
S1 O2 1.426(5) . yes
S1 C1 1.648(6) . yes
S1 C2 1.825(9) . yes
S2 O3 1.420(6) . yes
S2 O4 1.425(5) . yes
S2 C1 1.665(7) . yes
S2 C3 1.814(8) . yes
F1 C2 1.299(9) . yes
F2 C2 1.333(7) . yes
F3 C2 1.331(8) . yes
F4 C3 1.309(12) . yes
F5 C3 1.297(14) . yes
F6 C3 1.317(9) . yes
C1 H1 0.93(6) . no

loop_
_geom_torsion_atom_site_label_1
_geom_torsion_atom_site_label_2
_geom_torsion_atom_site_label_3
_geom_torsion_atom_site_label_4
_geom_torsion
_geom_torsion_site_symmetry_1
_geom_torsion_site_symmetry_3
_geom_torsion_site_symmetry_4
_geom_torsion_publ_flag
O4 K1 O2 S1 -51.9(4) . . . no
O4 K1 O2 K1 168.8(2) . . 3_655 no
O3 K1 O2 S1 -121.4(4) 2_645 . . no
O3 K1 O2 K1 99.3(3) 2_645 . 3_655 no
O4 K1 O2 S1 -20.8(4) 2_655 . . no
O4 K1 O2 K1 -160.10(14) 2_655 . 3_655 no
O2 K1 O2 S1 139.3(4) 3_655 . . no
O2 K1 O2 K1 0.00(14) 3_655 . 3_655 no
O1 K1 O2 S1 63.9(4) 3_665 . . no
O1 K1 O2 K1 -75.39(16) 3_665 . 3_655 no
O2 K1 O4 S2 58.1(4) . . . no
O2 K1 O4 K1 -165.34(18) . . 2_655 no
O3 K1 O4 S2 -150.5(4) 2_645 . . no
O3 K1 O4 K1 -13.96(18) 2_645 . 2_655 no
O4 K1 O4 S2 -94.8(4) 2_655 . . no
O4 K1 O4 K1 41.74(13) 2_655 . 2_655 no
O2 K1 O4 S2 73.8(5) 3_655 . . no
O2 K1 O4 K1 -149.65(15) 3_655 . 2_655 no
O1 K1 O4 S2 -3.1(5) 3_665 . . no
O1 K1 O4 K1 133.53(16) 3_665 . 2_655 no
O2 K1 O4 K1 -74.96(18) . 2_655 2_655 no
O2 K1 O4 S2 70.8(4) . 2_655 2_655 no
O4 K1 O4 K1 -45.31(14) . 2_655 2_655 no
O4 K1 O4 S2 100.5(3) . 2_655 2_655 no
O2 K1 O2 K1 0.00(15) . 3_655 3_655 no
O2 K1 O2 S1 151.4(3) . 3_655 3_655 no
O4 K1 O2 K1 -14.5(3) . 3_655 3_655 no
O4 K1 O2 S1 136.9(3) . 3_655 3_655 no
O1 S1 O2 K1 -101.4(4) . . . no
O1 S1 O2 K1 37.0(4) . . 3_655 no
C1 S1 O2 K1 29.4(5) . . . no
C1 S1 O2 K1 167.9(3) . . 3_655 no
C2 S1 O2 K1 148.1(4) . . . no
C2 S1 O2 K1 -73.4(3) . . 3_655 no
O1 S1 C1 S2 159.1(5) . . . no
O2 S1 C1 S2 24.0(7) . . . no
C2 S1 C1 S2 -89.0(6) . . . no
O1 S1 C2 F1 61.6(5) . . . no
O1 S1 C2 F2 -175.0(4) . . . no
O1 S1 C2 F3 -57.1(5) . . . no
O2 S1 C2 F1 -175.8(5) . . . no
O2 S1 C2 F2 -52.4(5) . . . no
O2 S1 C2 F3 65.4(5) . . . no
C1 S1 C2 F1 -55.1(5) . . . no
C1 S1 C2 F2 68.3(5) . . . no
C1 S1 C2 F3 -173.8(4) . . . no
O3 S2 O4 K1 90.7(4) . . . no
O3 S2 O4 K1 -38.0(4) . . 2_655 no
C1 S2 O4 K1 -40.4(6) . . . no
C1 S2 O4 K1 -169.1(3) . . 2_655 no
C3 S2 O4 K1 -158.0(4) . . . no
C3 S2 O4 K1 73.3(4) . . 2_655 no
O3 S2 C1 S1 -154.3(5) . . . no
O4 S2 C1 S1 -19.0(7) . . . no
C3 S2 C1 S1 94.1(7) . . . no
O3 S2 C3 F4 -178.2(6) . . . no
O3 S2 C3 F5 -56.7(7) . . . no
O3 S2 C3 F6 62.3(7) . . . no
O4 S2 C3 F4 58.4(7) . . . no
O4 S2 C3 F5 179.9(6) . . . no
O4 S2 C3 F6 -61.1(7) . . . no
C1 S2 C3 F4 -61.3(7) . . . no
C1 S2 C3 F5 60.2(7) . . . no
C1 S2 C3 F6 179.2(6) . . . no
